data_7204882
loop_
_publ_author_name
'Dai, Chaoyang'
'Yuan, Zheng'
'Collings, Jonathan C.'
'Fasina, Tolulope M.'
'Thomas, Rhodri Ll.'
'Roscoe, Karl P.'
'Stimson, Lorna M.'
'Yufit, Dmitry S.'
'Batsanov, Andrei S.'
'Howard, Judith A. K.'
'Marder, Todd B.'

_publ_section_title
;
 Crystal engineering with p-substituted 4-ethynylbenzenes using the
 C?H?O supramolecular synthon
;
_journal_issue 32
_journal_name_full CrystEngComm
_journal_page_first 184
_journal_paper_doi 10.1039/b404502e
_journal_volume 6
_journal_year 2004
_chemical_formula_moiety 'C9 H8'
_chemical_formula_sum 'C9 H8'
_chemical_formula_weight 116.15
_chemical_name_common 4-ethynyltoluene
_chemical_name_systematic
;
4-ethynyltoluene
;
_space_group_IT_number 14
_symmetry_cell_setting monoclinic
_symmetry_space_group_name_Hall '-P 2yn'
_symmetry_space_group_name_H-M 'P 1 21/n 1'
_atom_sites_solution_hydrogens geom
_atom_sites_solution_primary direct
_atom_sites_solution_secondary difmap
_audit_creation_method SHELXL-97
_cell_angle_alpha 90.00
_cell_angle_beta 102.919(3)
_cell_angle_gamma 90.00
_cell_formula_units_Z 4
_cell_length_a 5.9008(5)
_cell_length_b 10.0652(8)
_cell_length_c 11.6577(9)
_cell_measurement_reflns_used 1017
_cell_measurement_temperature 120(2)
_cell_measurement_theta_max 29.19
_cell_measurement_theta_min 2.70
_cell_volume 674.86(9)
_computing_cell_refinement 'SMART version 5.625 (Bruker, 2001)'
_computing_data_collection 'SMART version 5.625 (Bruker, 2001)'
_computing_data_reduction 'SAINT version 6.28A (Bruker, 2002)'
_computing_molecular_graphics 'SHELXTL version 6.12 (Bruker, 2001)'
_computing_publication_material 'SHELXTL version 6.12 (Bruker, 2001)'
_computing_structure_refinement 'SHELXTL version 6.12 (Bruker, 2001)'
_computing_structure_solution 'SHELXTL version 6.12 (Bruker, 2001)'
_diffrn_ambient_temperature 120(2)
_diffrn_detector_area_resol_mean 8
_diffrn_measured_fraction_theta_full 0.992
_diffrn_measured_fraction_theta_max 0.992
_diffrn_measurement_device_type 'Bruker Proteum-M (APEX) CCD area detector'
_diffrn_measurement_method \w-scan
_diffrn_radiation_monochromator graphite
_diffrn_radiation_source '60W microfocus Bede Microsource with glass polycapillary optics'
_diffrn_radiation_type MoK\a
_diffrn_radiation_wavelength 0.71073
_diffrn_reflns_av_R_equivalents 0.0567
_diffrn_reflns_av_sigmaI/netI 0.0657
_diffrn_reflns_limit_h_max 8
_diffrn_reflns_limit_h_min -7
_diffrn_reflns_limit_k_max 13
_diffrn_reflns_limit_k_min -12
_diffrn_reflns_limit_l_max 15
_diffrn_reflns_limit_l_min -15
_diffrn_reflns_number 5257
_diffrn_reflns_theta_full 28.99
_diffrn_reflns_theta_max 28.99
_diffrn_reflns_theta_min 2.70
_exptl_absorpt_coefficient_mu 0.064
_exptl_absorpt_correction_type none
_exptl_crystal_colour colourless
_exptl_crystal_density_diffrn 1.143
_exptl_crystal_density_meas ?
_exptl_crystal_density_method .
_exptl_crystal_description needle
_exptl_crystal_F_000 248
_exptl_crystal_size_max 0.44
_exptl_crystal_size_mid 0.10
_exptl_crystal_size_min 0.05
_refine_diff_density_max 0.222
_refine_diff_density_min -0.205
_refine_diff_density_rms 0.041
_refine_ls_extinction_method none
_refine_ls_goodness_of_fit_ref 1.066
_refine_ls_hydrogen_treatment refall
_refine_ls_matrix_type full
_refine_ls_number_parameters 114
_refine_ls_number_reflns 1770
_refine_ls_number_restraints 0
_refine_ls_restrained_S_all 1.066
_refine_ls_R_factor_all 0.0730
_refine_ls_R_factor_gt 0.0465
_refine_ls_shift/su_max 0.000
_refine_ls_shift/su_mean 0.000
_refine_ls_structure_factor_coef Fsqd
_refine_ls_weighting_details 'calc w=1/[\s^2^(Fo^2^)+(0.0486P)^2^] where P=(Fo^2^+2Fc^2^)/3'
_refine_ls_weighting_scheme calc
_refine_ls_wR_factor_gt 0.0827
_refine_ls_wR_factor_ref 0.0875
_reflns_number_gt 1187
_reflns_number_total 1770
_reflns_threshold_expression I>2\s(I)
_cod_data_source_file b404502e.txt
_cod_data_source_block (6)
_cod_original_sg_symbol_H-M 'P 21/n'
_cod_database_code 7204882

loop_
_symmetry_equiv_pos_as_xyz
'x, y, z'
'-x+1/2, y+1/2, -z+1/2'
'-x, -y, -z'
'x-1/2, -y-1/2, z-1/2'

loop_
_atom_site_label
_atom_site_type_symbol
_atom_site_fract_x
_atom_site_fract_y
_atom_site_fract_z
_atom_site_U_iso_or_equiv
_atom_site_adp_type
_atom_site_occupancy
_atom_site_symmetry_multiplicity
_atom_site_calc_flag
_atom_site_refinement_flags
_atom_site_disorder_assembly
_atom_site_disorder_group
C1 C 0.3524(2) 0.24039(12) 0.45434(11) 0.0221(3) Uani 1 1 d . . .
C2 C 0.5821(2) 0.27202(13) 0.50591(11) 0.0233(3) Uani 1 1 d . . .
H2 H 0.663(2) 0.2258(14) 0.5779(12) 0.036(4) Uiso 1 1 d . . .
C3 C 0.7023(2) 0.36908(12) 0.46018(11) 0.0217(3) Uani 1 1 d . . .
H3 H 0.864(2) 0.3930(13) 0.4982(10) 0.026(4) Uiso 1 1 d . . .
C4 C 0.5921(2) 0.43902(11) 0.35915(10) 0.0192(3) Uani 1 1 d . . .
C5 C 0.3606(2) 0.41015(13) 0.30803(11) 0.0214(3) Uani 1 1 d . . .
H5 H 0.280(2) 0.4607(13) 0.2385(10) 0.021(3) Uiso 1 1 d . . .
C6 C 0.2433(2) 0.31215(13) 0.35456(11) 0.0232(3) Uani 1 1 d . . .
H6 H 0.081(2) 0.2919(12) 0.3168(10) 0.024(4) Uiso 1 1 d . . .
C7 C 0.2248(3) 0.13368(16) 0.50467(15) 0.0318(4) Uani 1 1 d . . .
H71 H 0.313(3) 0.055(2) 0.5213(15) 0.077(6) Uiso 1 1 d . . .
H72 H 0.193(3) 0.1576(18) 0.5781(17) 0.075(6) Uiso 1 1 d . . .
H73 H 0.071(4) 0.112(2) 0.4542(17) 0.086(7) Uiso 1 1 d . . .
C8 C 0.7180(2) 0.53744(13) 0.30874(11) 0.0217(3) Uani 1 1 d . . .
C9 C 0.8248(2) 0.61582(14) 0.26623(11) 0.0274(3) Uani 1 1 d . . .
H9 H 0.916(3) 0.6773(15) 0.2330(12) 0.045(4) Uiso 1 1 d . . .

loop_
_atom_site_aniso_label
_atom_site_aniso_U_11
_atom_site_aniso_U_22
_atom_site_aniso_U_33
_atom_site_aniso_U_23
_atom_site_aniso_U_13
_atom_site_aniso_U_12
C1 0.0268(8) 0.0187(7) 0.0235(7) -0.0043(5) 0.0113(6) -0.0012(6)
C2 0.0285(8) 0.0225(7) 0.0190(7) 0.0014(5) 0.0058(6) 0.0015(6)
C3 0.0211(8) 0.0219(7) 0.0215(7) -0.0025(5) 0.0034(6) -0.0007(6)
C4 0.0217(7) 0.0161(6) 0.0207(6) -0.0032(5) 0.0070(5) 0.0003(5)
C5 0.0226(7) 0.0207(7) 0.0204(6) -0.0002(5) 0.0039(5) 0.0022(6)
C6 0.0182(8) 0.0247(7) 0.0267(7) -0.0043(6) 0.0048(6) -0.0016(6)
C7 0.0364(10) 0.0264(9) 0.0362(9) 0.0011(7) 0.0159(8) -0.0047(7)
C8 0.0218(7) 0.0224(7) 0.0209(6) -0.0012(5) 0.0045(5) 0.0031(6)
C9 0.0273(8) 0.0272(8) 0.0281(7) 0.0037(6) 0.0067(6) -0.0007(6)

loop_
_atom_type_symbol
_atom_type_description
_atom_type_scat_dispersion_real
_atom_type_scat_dispersion_imag
_atom_type_scat_source
C C 0.0033 0.0016 'International Tables Vol C Tables 4.2.6.8 and 6.1.1.4'
H H 0.0000 0.0000 'International Tables Vol C Tables 4.2.6.8 and 6.1.1.4'

loop_
_geom_angle_atom_site_label_1
_geom_angle_atom_site_label_2
_geom_angle_atom_site_label_3
_geom_angle
_geom_angle_site_symmetry_1
_geom_angle_site_symmetry_3
_geom_angle_publ_flag
C2 C1 C6 117.67(12) . . ?
C2 C1 C7 121.28(13) . . ?
C6 C1 C7 121.05(14) . . ?
C3 C2 C1 121.96(13) . . ?
C3 C2 H2 118.0(8) . . ?
C1 C2 H2 120.1(8) . . ?
C2 C3 C4 119.85(13) . . ?
C2 C3 H3 121.7(7) . . ?
C4 C3 H3 118.4(7) . . ?
C5 C4 C3 118.75(12) . . ?
C5 C4 C8 120.97(12) . . ?
C3 C4 C8 120.28(12) . . ?
C6 C5 C4 120.63(12) . . ?
C6 C5 H5 119.9(7) . . ?
C4 C5 H5 119.5(7) . . ?
C5 C6 C1 121.12(13) . . ?
C5 C6 H6 119.7(7) . . ?
C1 C6 H6 119.2(7) . . ?
C1 C7 H71 112.4(11) . . ?
C1 C7 H72 112.8(11) . . ?
H71 C7 H72 103.7(15) . . ?
C1 C7 H73 113.5(11) . . ?
H71 C7 H73 108.7(15) . . ?
H72 C7 H73 104.8(15) . . ?
C9 C8 C4 178.25(14) . . ?
C8 C9 H9 178.1(9) . . ?

loop_
_geom_bond_atom_site_label_1
_geom_bond_atom_site_label_2
_geom_bond_distance
_geom_bond_site_symmetry_2
_geom_bond_publ_flag
C1 C2 1.3913(18) . ?
C1 C6 1.3980(17) . ?
C1 C7 1.5041(19) . ?
C2 C3 1.3823(18) . ?
C2 H2 0.985(14) . ?
C3 C4 1.4010(16) . ?
C3 H3 0.986(13) . ?
C4 C5 1.3938(17) . ?
C4 C8 1.4399(18) . ?
C5 C6 1.3836(18) . ?
C5 H5 0.986(12) . ?
C6 H6 0.981(13) . ?
C7 H71 0.95(2) . ?
C7 H72 0.95(2) . ?
C7 H73 0.99(2) . ?
C8 C9 1.1854(18) . ?
C9 H9 0.956(15) . ?

loop_
_geom_hbond_atom_site_label_D
_geom_hbond_atom_site_label_H
_geom_hbond_atom_site_label_A
_geom_hbond_distance_DH
_geom_hbond_distance_HA
_geom_hbond_distance_DA
_geom_hbond_angle_DHA
_geom_hbond_site_symmetry_A
C9 H9 C5 0.956(15) 2.783(15) 3.700(2) 161.0(11) 2_655

loop_
_cod_related_entry_id
_cod_related_entry_database
_cod_related_entry_code
1 ChemSpider 12477
